data_2310026
loop_
_publ_author_name
'Li, Liang'
'W\"olfel, Alexander'
'Sch\"onleber, Andreas'
'Mondal, Swastik'
'Schreurs, Antoine M. M.'
'Kroon-Batenburg, Loes M. J.'
'van Smaalen, Sander'

_publ_section_title
;
 Modulated anharmonic ADPs are intrinsic to aperiodic crystals: a case
 study on incommensurate Rb~2~ZnCl~4~
;
_journal_coeditor_code BP5035
_journal_issue 3
_journal_name_full 'Acta Crystallographica Section B'
_journal_page_first 205
_journal_page_last 217
_journal_paper_doi 10.1107/S0108768111013814
_journal_volume 67
_journal_year 2011
_chemical_formula_sum 'Cl4 Rb2 Zn'
_chemical_formula_weight 378.1
_chemical_name_systematic ' ?'
_space_group_ssg_name Pmcn(00\g)ss0
_symmetry_cell_setting orthorhombic
_cell_angle_alpha 90
_cell_angle_beta 90
_cell_angle_gamma 90
_cell_formula_units_Z 4
_cell_length_a 7.241
_cell_length_b 12.648
_cell_length_c 9.216
_cell_modulation_dimension 1
_cell_volume 844.040
_diffrn_ambient_temperature 196
_diffrn_measured_fraction_theta_full 0.93
_diffrn_measured_fraction_theta_max 0.8
_diffrn_measurement_device 'four-cycle diffractometer'
_diffrn_measurement_device_type 'Bruker CCD'
_diffrn_radiation_monochromator graphite
_diffrn_radiation_type X-ray
_diffrn_radiation_wavelength 0.5
_diffrn_reflns_av_R_equivalents 0.0321
_diffrn_reflns_av_sigmaI/netI 0.0296
_diffrn_reflns_limit_h_max 12
_diffrn_reflns_limit_h_min -12
_diffrn_reflns_limit_index_m_1_max 5
_diffrn_reflns_limit_index_m_1_min -5
_diffrn_reflns_limit_k_max 16
_diffrn_reflns_limit_k_min -20
_diffrn_reflns_limit_l_max 15
_diffrn_reflns_limit_l_min -14
_diffrn_reflns_number 75610
_diffrn_reflns_theta_full 20.79
_diffrn_reflns_theta_max 25.49
_diffrn_reflns_theta_min 5.57
_exptl_absorpt_coefficient_mu 6.195
_exptl_absorpt_correction_T_max 1
_exptl_absorpt_correction_T_min 1
_exptl_absorpt_correction_type none
_exptl_crystal_density_diffrn 2.9747
_exptl_crystal_F_000 688
_refine_diff_density_max 4.85
_refine_diff_density_min -3.74
_refine_ls_extinction_method none
_refine_ls_goodness_of_fit_ref 6.51
_refine_ls_number_constraints 0
_refine_ls_number_parameters 140
_refine_ls_number_reflns 6245
_refine_ls_number_restraints 0
_refine_ls_R_factor_all 0.1030
_refine_ls_R_factor_gt 0.1030
_refine_ls_shift/su_max 0.0006
_refine_ls_shift/su_mean 0.0001
_refine_ls_weighting_details w=1/(\s^2^(F)+0.0001F^2^)
_refine_ls_weighting_scheme sigma
_refine_ls_wR_factor_gt 0.1429
_refine_ls_wR_factor_ref 0.1429
_reflns_number_gt 6245
_reflns_number_total 19956
_reflns_threshold_expression I>3\s(I)
_cod_data_source_file bp5035.cif
_cod_data_source_block I
_cod_depositor_comments
;
The following automatic conversions were performed:

'_exptl_absorpt_correction_type' value 'None' changed to 'none'
according to /home/saulius/struct/CIF-dictionaries/cif_core.dic
dictionary named 'cif_core.dic' version 2.4.1 from 2010-06-29.

Automatic conversion script
Id: cif_fix_values 1698 2011-06-07 10:41:20Z adriana 
;
_cod_original_cell_volume 844.0397
_cod_original_formula_sum 'Cl4 Rb2 Zn1'
_cod_database_code 2310026

loop_
_space_group_symop_ssg_id
_space_group_symop_ssg_operation_algebraic
1 x1,x2,x3,x4
2 -x1+1/2,-x2+1/2,x3+1/2,x4
3 -x1,x2+1/2,-x3+1/2,-x4+1/2
4 x1+1/2,-x2,-x3,-x4+1/2
5 -x1,-x2,-x3,-x4
6 x1+1/2,x2+1/2,-x3+1/2,-x4
7 x1,-x2+1/2,x3+1/2,x4+1/2
8 -x1+1/2,x2,x3,x4+1/2

loop_
_atom_site_type_symbol
_atom_site_label
_atom_site_fract_x
_atom_site_fract_y
_atom_site_fract_z
_atom_site_U_iso_or_equiv
_atom_site_adp_type
_atom_site_calc_flag
_atom_site_refinement_flags
_atom_site_occupancy
_atom_site_symmetry_multiplicity
_atom_site_disorder_assembly
_atom_site_disorder_group
Rb Rb1 0.25 0.40659(8) 0.62976(8) 0.0426(3) Uani d . 1 4 . .
Rb Rb2 0.25 0.81909(4) 0.48680(6) 0.02495(17) Uani d . 1 4 . .
Zn Zn 0.25 0.42189(5) 0.22339(7) 0.01771(18) Uani d . 1 4 . .
Cl Cl1 0.25 0.42044(14) -0.01861(17) 0.0395(5) Uani d . 1 4 . .
Cl Cl2 0.25 0.58417(12) 0.32210(17) 0.0364(4) Uani d . 1 4 . .
Cl Cl3 0.00210(13) 0.33922(10) 0.31206(13) 0.0405(3) Uani d . 1 8 . .

loop_
_atom_site_aniso_label
_atom_site_aniso_U_11
_atom_site_aniso_U_22
_atom_site_aniso_U_33
_atom_site_aniso_U_12
_atom_site_aniso_U_13
_atom_site_aniso_U_23
_atom_site_aniso_type_symbol
Rb1 0.0442(3) 0.0650(6) 0.0188(4) 0 0 -0.0016(3) Rb
Rb2 0.0358(3) 0.0214(3) 0.0176(3) 0 0 -0.00062(14) Rb
Zn 0.0202(2) 0.0192(3) 0.0137(3) 0 0 -0.00024(17) Zn
Cl1 0.0702(10) 0.0351(9) 0.0132(7) 0 0 -0.0037(5) Cl
Cl2 0.0663(9) 0.0219(6) 0.0209(7) 0 0 -0.0068(4) Cl
Cl3 0.0278(4) 0.0605(7) 0.0331(6) -0.0184(4) -0.0024(3) 0.0146(4) Cl

loop_
_atom_site_displace_Fourier_atom_site_label
_atom_site_displace_Fourier_axis
_atom_site_displace_Fourier_wave_vector_seq_id
_atom_site_displace_Fourier_param_cos
_atom_site_displace_Fourier_param_sin
Rb1 x 1 -0.01215(10) 0.01224(10)
Rb1 y 1 0 0
Rb1 z 1 0 0
Rb1 x 2 0 0
Rb1 y 2 -0.00242(8) -0.00043(9)
Rb1 z 2 0.00039(10) 0.00082(10)
Rb1 x 3 0.00035(15) -0.00291(14)
Rb1 y 3 0 0
Rb1 z 3 0 0
Rb1 x 4 0 0
Rb1 y 4 0.0020(3) -0.0038(3)
Rb1 z 4 -0.0009(4) 0.0014(4)
Rb1 x 5 -0.00038(18) 0.00068(18)
Rb1 y 5 0 0
Rb1 z 5 0 0
Rb2 x 1 -0.00140(7) 0.01713(9)
Rb2 y 1 0 0
Rb2 z 1 0 0
Rb2 x 2 0 0
Rb2 y 2 0.00033(6) 0.00027(6)
Rb2 z 2 -0.00015(8) -0.00055(8)
Rb2 x 3 -0.00097(13) -0.00103(13)
Rb2 y 3 0 0
Rb2 z 3 0 0
Rb2 x 4 0 0
Rb2 y 4 -0.0004(2) 0.0007(2)
Rb2 z 4 0.0023(4) -0.0016(4)
Rb2 x 5 0.00070(19) 0.00161(14)
Rb2 y 5 0 0
Rb2 z 5 0 0
Zn x 1 0.00329(7) 0.00998(8)
Zn y 1 0 0
Zn z 1 0 0
Zn x 2 0 0
Zn y 2 -0.00022(7) -0.00030(7)
Zn z 2 0.00085(9) -0.00009(9)
Zn x 3 -0.00099(13) -0.00025(13)
Zn y 3 0 0
Zn z 3 0 0
Zn x 4 0 0
Zn y 4 -0.0002(3) -0.0005(3)
Zn z 4 0.0011(5) -0.0002(4)
Zn x 5 0.00011(17) -0.00108(16)
Zn y 5 0 0
Zn z 5 0 0
Cl1 x 1 0.0066(3) 0.0425(4)
Cl1 y 1 0 0
Cl1 z 1 0 0
Cl1 x 2 0 0
Cl1 y 2 -0.00209(19) -0.00043(18)
Cl1 z 2 -0.0001(2) -0.0008(2)
Cl1 x 3 0.0024(5) 0.0040(5)
Cl1 y 3 0 0
Cl1 z 3 0 0
Cl1 x 4 0 0
Cl1 y 4 -0.0021(6) 0.0030(6)
Cl1 z 4 -0.0011(7) -0.0026(8)
Cl1 x 5 -0.0014(7) 0.0011(7)
Cl1 y 5 0 0
Cl1 z 5 0 0
Cl2 x 1 0.0548(4) 0.0076(3)
Cl2 y 1 0 0
Cl2 z 1 0 0
Cl2 x 2 0 0
Cl2 y 2 -0.00098(16) 0.00027(17)
Cl2 z 2 0.0006(3) -0.0009(2)
Cl2 x 3 -0.0124(5) -0.0038(5)
Cl2 y 3 0 0
Cl2 z 3 0 0
Cl2 x 4 0 0
Cl2 y 4 0.0011(5) -0.0001(5)
Cl2 z 4 -0.0015(7) 0.0015(6)
Cl2 x 5 0.0033(8) 0.0010(7)
Cl2 y 5 0 0
Cl2 z 5 0 0
Cl3 x 1 -0.01939(17) 0.00554(16)
Cl3 y 1 0.02635(15) 0.00002(13)
Cl3 z 1 0.01334(15) -0.01094(15)
Cl3 x 2 0.00126(18) 0.00065(18)
Cl3 y 2 -0.00057(16) -0.00026(15)
Cl3 z 2 0.00035(17) 0.00125(17)
Cl3 x 3 0.0033(2) -0.0023(2)
Cl3 y 3 -0.00535(19) 0.0008(2)
Cl3 z 3 -0.0032(3) 0.0003(3)
Cl3 x 4 -0.0030(4) 0.0001(4)
Cl3 y 4 0.0006(3) 0.0002(4)
Cl3 z 4 0.0025(5) -0.0014(5)
Cl3 x 5 -0.0010(3) -0.0014(3)
Cl3 y 5 0.0025(3) 0.0000(3)
Cl3 z 5 0.0001(4) 0.0009(4)

loop_
_atom_site_displace_special_func_atom_site_label
_atom_site_displace_special_func_sawtooth_ax
_atom_site_displace_special_func_sawtooth_ay
_atom_site_displace_special_func_sawtooth_az
_atom_site_displace_special_func_sawtooth_c
_atom_site_displace_special_func_sawtooth_w
? ? ? ? ? ?

loop_
_atom_site_Fourier_wave_vector_seq_id
_atom_site_Fourier_wave_vector_x
_atom_site_Fourier_wave_vector_z
1 0.00000 0.31600
2 0.00000 0.63200
3 0.00000 0.94800
4 0.00000 1.26400
5 0.00000 1.58000

loop_
_atom_site_occ_Fourier_atom_site_label
_atom_site_occ_Fourier_wave_vector_seq_id
_atom_site_occ_Fourier_param_cos
_atom_site_occ_Fourier_param_sin
? ? ? ?

loop_
_atom_site_occ_special_func_atom_site_label
_atom_site_occ_special_func_crenel_c
_atom_site_occ_special_func_crenel_w
? ? ?

loop_
_atom_site_U_Fourier_atom_site_label
_atom_site_U_Fourier_tens_elem
_atom_site_U_Fourier_wave_vector_seq_id
_atom_site_U_Fourier_param_cos
_atom_site_U_Fourier_param_sin
? ? ? ? ?

loop_
_atom_type_symbol
_atom_type_scat_dispersion_real
_atom_type_scat_dispersion_imag
_atom_type_scat_source
Cl 0.082 0.079 'International Tables Vol C tables 4.2.6.8 and 6.1.1.1'
Rb 0.172 1.654 'International Tables Vol C tables 4.2.6.8 and 6.1.1.1'
Zn 0.312 0.768 'International Tables Vol C tables 4.2.6.8 and 6.1.1.1'

loop_
_cell_wave_vector_seq_id
_cell_wave_vector_x
_cell_wave_vector_y
_cell_wave_vector_z
1 0.00000 0.00000 0.31600

loop_
_geom_angle_atom_site_label_1
_geom_angle_atom_site_label_2
_geom_angle_atom_site_label_3
_geom_angle_publ_flag
_geom_angle_max
_geom_angle_min
_geom_angle_av
_geom_angle_site_ssg_symmetry_1
_geom_angle_site_ssg_symmetry_2
_geom_angle_site_ssg_symmetry_3
Rb1 Rb1 Rb1 yes 95.19(11) 92.50(10) 94.23(11) 4_4665 . 4_5665
Rb1 Rb1 Rb2 yes 91.62(10) 87.37(10) 89.20(10) 4_4665 . 2_5655
Rb1 Rb1 Rb2 yes 87.19(8) 83.89(8) 85.44(8) 4_4665 . 3_5465
Rb1 Rb1 Rb2 yes 162.44(13) 159.24(13) 160.84(13) 4_4665 . 3_6465
Rb1 Rb1 Rb2 yes 69.65(8) 65.78(8) 67.56(8) 4_4665 . 4_4665
Rb1 Rb1 Rb2 yes 138.42(13) 136.84(13) 137.61(13) 4_4665 . 4_5665
Rb1 Rb1 Zn yes 60.66(9) 58.68(9) 59.46(9) 4_4665 . .
Rb1 Rb1 Cl1 yes 122.4(2) 111.0(2) 117.2(2) 4_4665 . 1_5565
Rb1 Rb1 Cl2 yes 52.92(19) 41.56(18) 47.48(19) 4_4665 . .
Rb1 Rb1 Cl2 yes 48.38(14) 45.15(16) 46.92(15) 4_4665 . 4_4665
Rb1 Rb1 Cl2 yes 142.41(18) 137.2(2) 140.41(19) 4_4665 . 4_5665
Rb1 Rb1 Cl3 yes 55.3(2) 43.2(2) 48.8(2) 4_4665 . .
Rb1 Rb1 Cl3 yes 157.9(2) 153.5(2) 155.7(2) 4_4665 . 2_5555
Rb1 Rb1 Cl3 yes 92.3(2) 88.8(2) 90.9(2) 4_4665 . 4_5665
Rb1 Rb1 Cl3 yes 48.04(19) 43.6(2) 45.5(2) 4_4665 . 5_5665
Rb1 Rb1 Cl3 yes 107.52(19) 102.64(16) 104.45(17) 4_4665 . 7_5555
Rb1 Rb1 Cl3 yes 95.9(2) 94.0(2) 95.0(2) 4_4665 . 8_5555
Rb1 Rb1 Rb2 yes 91.62(10) 87.37(10) 89.23(10) 4_5665 . 2_5655
Rb1 Rb1 Rb2 yes 162.44(13) 159.24(13) 160.85(13) 4_5665 . 3_5465
Rb1 Rb1 Rb2 yes 87.19(8) 83.89(8) 85.46(8) 4_5665 . 3_6465
Rb1 Rb1 Rb2 yes 138.42(13) 136.84(13) 137.61(13) 4_5665 . 4_4665
Rb1 Rb1 Rb2 yes 69.65(8) 65.78(8) 67.55(8) 4_5665 . 4_5665
Rb1 Rb1 Zn yes 60.66(9) 58.68(9) 59.47(9) 4_5665 . .
Rb1 Rb1 Cl1 yes 122.4(2) 111.0(2) 117.1(2) 4_5665 . 1_5565
Rb1 Rb1 Cl2 yes 52.92(19) 41.56(18) 47.40(19) 4_5665 . .
Rb1 Rb1 Cl2 yes 142.41(18) 137.2(2) 140.42(19) 4_5665 . 4_4665
Rb1 Rb1 Cl2 yes 48.38(14) 45.15(16) 46.92(15) 4_5665 . 4_5665
Rb1 Rb1 Cl3 yes 95.9(2) 94.0(2) 95.0(2) 4_5665 . .
Rb1 Rb1 Cl3 yes 107.52(19) 102.64(16) 104.46(17) 4_5665 . 2_5555
Rb1 Rb1 Cl3 yes 48.04(19) 43.6(2) 45.6(2) 4_5665 . 4_5665
Rb1 Rb1 Cl3 yes 92.3(2) 88.8(2) 90.9(2) 4_5665 . 5_5665
Rb1 Rb1 Cl3 yes 157.9(2) 153.5(2) 155.7(2) 4_5665 . 7_5555
Rb1 Rb1 Cl3 yes 55.3(2) 43.2(2) 48.9(2) 4_5665 . 8_5555
Rb2 Rb1 Rb2 yes 72.97(9) 70.01(8) 71.64(8) 2_5655 . 3_5465
Rb2 Rb1 Rb2 yes 72.97(9) 70.01(8) 71.66(8) 2_5655 . 3_6465
Rb2 Rb1 Rb2 yes 128.83(10) 124.31(9) 126.39(10) 2_5655 . 4_4665
Rb2 Rb1 Rb2 yes 128.83(10) 124.31(9) 126.43(10) 2_5655 . 4_5665
Rb2 Rb1 Zn yes 132.50(14) 128.49(14) 130.52(14) 2_5655 . .
Rb2 Rb1 Cl1 yes 44.2(2) 43.3(2) 43.7(2) 2_5655 . 1_5565
Rb2 Rb1 Cl2 yes 96.83(18) 93.77(17) 95.15(17) 2_5655 . .
Rb2 Rb1 Cl2 yes 86.83(16) 80.80(17) 83.83(16) 2_5655 . 4_4665
Rb2 Rb1 Cl2 yes 86.83(16) 80.80(17) 83.86(16) 2_5655 . 4_5665
Rb2 Rb1 Cl3 yes 146.8(2) 130.7(3) 137.9(2) 2_5655 . .
Rb2 Rb1 Cl3 yes 108.7(3) 103.2(2) 106.1(2) 2_5655 . 2_5555
Rb2 Rb1 Cl3 yes 44.6(2) 42.56(18) 43.7(2) 2_5655 . 4_5665
Rb2 Rb1 Cl3 yes 44.6(2) 42.56(18) 43.7(2) 2_5655 . 5_5665
Rb2 Rb1 Cl3 yes 108.7(3) 103.2(2) 106.0(2) 2_5655 . 7_5555
Rb2 Rb1 Cl3 yes 146.8(2) 130.7(3) 138.1(2) 2_5655 . 8_5555
Rb2 Rb1 Rb2 yes 89.44(9) 87.86(9) 88.67(9) 3_5465 . 3_6465
Rb2 Rb1 Rb2 yes 60.93(8) 57.92(7) 59.43(7) 3_5465 . 4_4665
Rb2 Rb1 Rb2 yes 126.67(12) 121.32(11) 124.08(11) 3_5465 . 4_5665
Rb2 Rb1 Zn yes 136.04(10) 131.75(10) 133.80(10) 3_5465 . .
Rb2 Rb1 Cl1 yes 54.2(2) 42.4(2) 48.0(2) 3_5465 . 1_5565
Rb2 Rb1 Cl2 yes 138.4(2) 125.69(19) 131.91(19) 3_5465 . .
Rb2 Rb1 Cl2 yes 41.27(13) 37.54(14) 39.66(14) 3_5465 . 4_4665
Rb2 Rb1 Cl2 yes 129.89(17) 125.30(17) 128.08(18) 3_5465 . 4_5665
Rb2 Rb1 Cl3 yes 101.6(2) 96.2(2) 99.0(2) 3_5465 . .
Rb2 Rb1 Cl3 yes 83.99(18) 80.1(2) 81.85(18) 3_5465 . 2_5555
Rb2 Rb1 Cl3 yes 117.5(2) 113.6(2) 115.3(2) 3_5465 . 4_5665
Rb2 Rb1 Cl3 yes 76.6(2) 73.57(19) 75.2(2) 3_5465 . 5_5665
Rb2 Rb1 Cl3 yes 41.3(2) 37.4(2) 39.3(2) 3_5465 . 7_5555
Rb2 Rb1 Cl3 yes 157.0(3) 142.5(2) 150.2(3) 3_5465 . 8_5555
Rb2 Rb1 Rb2 yes 126.67(12) 121.32(11) 124.06(11) 3_6465 . 4_4665
Rb2 Rb1 Rb2 yes 60.93(8) 57.92(7) 59.44(7) 3_6465 . 4_5665
Rb2 Rb1 Zn yes 136.04(10) 131.75(10) 133.83(10) 3_6465 . .
Rb2 Rb1 Cl1 yes 54.2(2) 42.4(2) 47.9(2) 3_6465 . 1_5565
Rb2 Rb1 Cl2 yes 138.4(2) 125.69(19) 131.85(19) 3_6465 . .
Rb2 Rb1 Cl2 yes 129.89(17) 125.30(17) 128.06(18) 3_6465 . 4_4665
Rb2 Rb1 Cl2 yes 41.27(13) 37.54(14) 39.68(14) 3_6465 . 4_5665
Rb2 Rb1 Cl3 yes 157.0(3) 142.5(2) 150.3(3) 3_6465 . .
Rb2 Rb1 Cl3 yes 41.3(2) 37.4(2) 39.4(2) 3_6465 . 2_5555
Rb2 Rb1 Cl3 yes 76.6(2) 73.57(19) 75.2(2) 3_6465 . 4_5665
Rb2 Rb1 Cl3 yes 117.5(2) 113.6(2) 115.4(2) 3_6465 . 5_5665
Rb2 Rb1 Cl3 yes 83.99(18) 80.1(2) 81.84(18) 3_6465 . 7_5555
Rb2 Rb1 Cl3 yes 101.6(2) 96.2(2) 99.1(2) 3_6465 . 8_5555
Rb2 Rb1 Rb2 yes 100.90(11) 98.52(10) 99.76(10) 4_4665 . 4_5665
Rb2 Rb1 Zn yes 79.50(11) 77.88(10) 78.71(10) 4_4665 . .
Rb2 Rb1 Cl1 yes 111.0(2) 99.8(2) 105.0(2) 4_4665 . 1_5565
Rb2 Rb1 Cl2 yes 106.99(19) 95.77(19) 101.33(19) 4_4665 . .
Rb2 Rb1 Cl2 yes 45.65(14) 43.82(15) 44.63(15) 4_4665 . 4_4665
Rb2 Rb1 Cl2 yes 146.11(18) 141.36(19) 143.65(19) 4_4665 . 4_5665
Rb2 Rb1 Cl3 yes 45.3(2) 42.6(2) 44.1(2) 4_4665 . .
Rb2 Rb1 Cl3 yes 91.2(2) 85.4(2) 88.2(2) 4_4665 . 2_5555
Rb2 Rb1 Cl3 yes 159.6(2) 154.6(2) 157.6(2) 4_4665 . 4_5665
Rb2 Rb1 Cl3 yes 101.69(19) 99.07(17) 100.25(19) 4_4665 . 5_5665
Rb2 Rb1 Cl3 yes 45.8(2) 42.17(17) 43.76(19) 4_4665 . 7_5555
Rb2 Rb1 Cl3 yes 98.9(2) 86.9(2) 93.2(2) 4_4665 . 8_5555
Rb2 Rb1 Zn yes 79.50(11) 77.88(10) 78.72(10) 4_5665 . .
Rb2 Rb1 Cl1 yes 111.0(2) 99.8(2) 104.9(2) 4_5665 . 1_5565
Rb2 Rb1 Cl2 yes 106.99(19) 95.77(19) 101.26(19) 4_5665 . .
Rb2 Rb1 Cl2 yes 146.11(18) 141.36(19) 143.65(19) 4_5665 . 4_4665
Rb2 Rb1 Cl2 yes 45.65(14) 43.82(15) 44.63(15) 4_5665 . 4_5665
Rb2 Rb1 Cl3 yes 98.9(2) 86.9(2) 93.3(2) 4_5665 . .
Rb2 Rb1 Cl3 yes 45.8(2) 42.17(17) 43.76(19) 4_5665 . 2_5555
Rb2 Rb1 Cl3 yes 101.69(19) 99.07(17) 100.27(19) 4_5665 . 4_5665
Rb2 Rb1 Cl3 yes 159.6(2) 154.6(2) 157.6(2) 4_5665 . 5_5665
Rb2 Rb1 Cl3 yes 91.2(2) 85.4(2) 88.2(2) 4_5665 . 7_5555
Rb2 Rb1 Cl3 yes 45.3(2) 42.6(2) 44.1(2) 4_5665 . 8_5555
Zn Rb1 Cl1 yes 174.9(2) 169.4(2) 172.5(2) . . 1_5565
Zn Rb1 Cl2 yes 36.16(16) 35.05(15) 35.66(16) . . .
Zn Rb1 Cl2 yes 98.09(16) 95.82(17) 96.89(16) . . 4_4665
Zn Rb1 Cl2 yes 98.09(16) 95.82(17) 96.90(16) . . 4_5665
Zn Rb1 Cl3 yes 36.6(2) 34.4(2) 35.8(2) . . .
Zn Rb1 Cl3 yes 120.9(3) 115.7(2) 117.6(2) . . 2_5555
Zn Rb1 Cl3 yes 99.1(2) 92.8(3) 95.7(2) . . 4_5665
Zn Rb1 Cl3 yes 99.1(2) 92.8(3) 95.6(2) . . 5_5665
Zn Rb1 Cl3 yes 120.9(3) 115.7(2) 117.7(2) . . 7_5555
Zn Rb1 Cl3 yes 36.6(2) 34.4(2) 35.7(2) . . 8_5555
Cl1 Rb1 Cl2 yes 139.1(3) 135.5(3) 137.6(3) 1_5565 . .
Cl1 Rb1 Cl2 yes 89.4(2) 76.1(2) 82.9(2) 1_5565 . 4_4665
Cl1 Rb1 Cl2 yes 89.4(2) 76.1(2) 82.9(2) 1_5565 . 4_5665
Cl1 Rb1 Cl3 yes 152.5(3) 142.7(3) 147.0(3) 1_5565 . .
Cl1 Rb1 Cl3 yes 70.0(3) 65.3(3) 67.6(3) 1_5565 . 2_5555
Cl1 Rb1 Cl3 yes 83.5(3) 73.9(3) 79.1(3) 1_5565 . 4_5665
Cl1 Rb1 Cl3 yes 83.5(3) 73.9(3) 79.2(3) 1_5565 . 5_5665
Cl1 Rb1 Cl3 yes 70.0(3) 65.3(3) 67.6(3) 1_5565 . 7_5555
Cl1 Rb1 Cl3 yes 152.5(3) 142.7(3) 146.9(3) 1_5565 . 8_5555
Cl2 Rb1 Cl2 yes 101.0(2) 87.3(2) 94.4(2) . . 4_4665
Cl2 Rb1 Cl2 yes 101.0(2) 87.3(2) 94.3(2) . . 4_5665
Cl2 Rb1 Cl3 yes 62.3(3) 58.7(3) 60.4(3) . . .
Cl2 Rb1 Cl3 yes 151.6(3) 138.6(3) 145.0(3) . . 2_5555
Cl2 Rb1 Cl3 yes 68.0(3) 62.1(3) 65.1(3) . . 4_5665
Cl2 Rb1 Cl3 yes 68.0(3) 62.1(3) 65.1(3) . . 5_5665
Cl2 Rb1 Cl3 yes 151.6(3) 138.6(3) 145.0(3) . . 7_5555
Cl2 Rb1 Cl3 yes 62.3(3) 58.7(3) 60.4(3) . . 8_5555
Cl2 Rb1 Cl2 yes 166.4(2) 164.8(2) 165.4(2) 4_4665 . 4_5665
Cl2 Rb1 Cl3 yes 70.7(2) 62.7(2) 66.7(2) 4_4665 . .
Cl2 Rb1 Cl3 yes 117.1(2) 112.0(2) 114.9(2) 4_4665 . 2_5555
Cl2 Rb1 Cl3 yes 118.9(3) 113.9(3) 116.1(2) 4_4665 . 4_5665
Cl2 Rb1 Cl3 yes 59.9(2) 56.3(2) 58.0(2) 4_4665 . 5_5665
Cl2 Rb1 Cl3 yes 63.5(2) 59.1(2) 61.6(2) 4_4665 . 7_5555
Cl2 Rb1 Cl3 yes 130.8(3) 122.9(2) 127.6(2) 4_4665 . 8_5555
Cl2 Rb1 Cl3 yes 130.8(3) 122.9(2) 127.7(2) 4_5665 . .
Cl2 Rb1 Cl3 yes 63.5(2) 59.1(2) 61.7(2) 4_5665 . 2_5555
Cl2 Rb1 Cl3 yes 59.9(2) 56.3(2) 58.1(2) 4_5665 . 4_5665
Cl2 Rb1 Cl3 yes 118.9(3) 113.9(3) 116.1(2) 4_5665 . 5_5665
Cl2 Rb1 Cl3 yes 117.1(2) 112.0(2) 114.9(2) 4_5665 . 7_5555
Cl2 Rb1 Cl3 yes 70.7(2) 62.7(2) 66.8(2) 4_5665 . 8_5555
Cl3 Rb1 Cl3 yes 118.0(3) 107.3(3) 113.2(3) . . 2_5555
Cl3 Rb1 Cl3 yes 127.9(3) 121.7(3) 124.8(3) . . 4_5665
Cl3 Rb1 Cl3 yes 103.0(3) 86.9(3) 94.3(3) . . 5_5665
Cl3 Rb1 Cl3 yes 90.8(3) 82.8(3) 86.2(3) . . 7_5555
Cl3 Rb1 Cl3 yes 62.4(3) 60.3(3) 61.4(3) . . 8_5555
Cl3 Rb1 Cl3 yes 115.4(3) 111.6(2) 113.2(3) 2_5555 . 4_5665
Cl3 Rb1 Cl3 yes 150.2(3) 142.5(3) 146.7(3) 2_5555 . 5_5665
Cl3 Rb1 Cl3 yes 54.6(2) 53.2(2) 53.8(2) 2_5555 . 7_5555
Cl3 Rb1 Cl3 yes 90.8(3) 82.8(3) 86.1(3) 2_5555 . 8_5555
Cl3 Rb1 Cl3 yes 59.3(3) 57.6(2) 58.5(3) 4_5665 . 5_5665
Cl3 Rb1 Cl3 yes 150.2(3) 142.5(3) 146.6(3) 4_5665 . 7_5555
Cl3 Rb1 Cl3 yes 103.0(3) 86.9(3) 94.4(3) 4_5665 . 8_5555
Cl3 Rb1 Cl3 yes 115.4(3) 111.6(2) 113.2(3) 5_5665 . 7_5555
Cl3 Rb1 Cl3 yes 127.9(3) 121.7(3) 124.8(3) 5_5665 . 8_5555
Cl3 Rb1 Cl3 yes 118.0(3) 107.3(3) 113.1(3) 7_5555 . 8_5555
Rb1 Rb2 Rb1 yes 111.14(10) 106.00(9) 108.31(9) 2_5645 . 3_5565
Rb1 Rb2 Rb1 yes 111.14(10) 106.00(9) 108.32(9) 2_5645 . 3_6565
Rb1 Rb2 Rb1 yes 108.70(10) 103.49(10) 106.33(10) 2_5645 . 4_4665
Rb1 Rb2 Rb1 yes 108.70(10) 103.49(10) 106.33(10) 2_5645 . 4_5665
Rb1 Rb2 Rb2 yes 68.10(9) 66.58(9) 67.26(9) 2_5645 . 2_5645
Rb1 Rb2 Rb2 yes 154.55(11) 153.35(11) 154.10(11) 2_5645 . 2_5655
Rb1 Rb2 Zn yes 78.07(11) 76.02(11) 77.11(11) 2_5645 . 2_5655
Rb1 Rb2 Cl1 yes 43.56(18) 42.07(18) 42.77(18) 2_5645 . 2_5655
Rb1 Rb2 Cl1 yes 80.88(16) 77.42(15) 79.03(17) 2_5645 . 3_5555
Rb1 Rb2 Cl1 yes 80.88(16) 77.42(15) 79.02(17) 2_5645 . 3_6555
Rb1 Rb2 Cl2 yes 110.58(18) 108.31(18) 109.31(18) 2_5645 . .
Rb1 Rb2 Cl2 yes 112.66(18) 111.06(18) 111.91(18) 2_5645 . 2_5655
Rb1 Rb2 Cl3 yes 57.7(3) 44.6(3) 51.2(3) 2_5645 . 3_5555
Rb1 Rb2 Cl3 yes 152.7(2) 139.0(2) 146.0(2) 2_5645 . 4_5665
Rb1 Rb2 Cl3 yes 152.7(2) 139.0(2) 146.0(2) 2_5645 . 5_5665
Rb1 Rb2 Cl3 yes 57.7(3) 44.6(3) 51.1(3) 2_5645 . 6_5555
Rb1 Rb2 Rb1 yes 89.43(9) 87.86(9) 88.67(9) 3_5565 . 3_6565
Rb1 Rb2 Rb1 yes 77.28(8) 74.37(8) 75.47(8) 3_5565 . 4_4665
Rb1 Rb2 Rb1 yes 146.67(12) 143.08(12) 144.91(12) 3_5565 . 4_5665
Rb1 Rb2 Rb2 yes 138.84(9) 132.02(8) 135.54(8) 3_5565 . 2_5645
Rb1 Rb2 Rb2 yes 57.59(8) 54.04(7) 55.77(7) 3_5565 . 2_5655
Rb1 Rb2 Zn yes 58.64(9) 54.20(8) 56.19(8) 3_5565 . 2_5655
Rb1 Rb2 Cl1 yes 84.3(2) 72.86(19) 78.2(2) 3_5565 . 2_5655
Rb1 Rb2 Cl1 yes 40.12(16) 37.55(14) 38.73(15) 3_5565 . 3_5555
Rb1 Rb2 Cl1 yes 124.08(18) 120.15(19) 122.15(18) 3_5565 . 3_6555
Rb1 Rb2 Cl2 yes 125.5(2) 115.0(2) 120.1(2) 3_5565 . .
Rb1 Rb2 Cl2 yes 49.9(2) 39.3(2) 44.5(2) 3_5565 . 2_5655
Rb1 Rb2 Cl3 yes 104.6(2) 93.0(2) 99.4(2) 3_5565 . 3_5555
Rb1 Rb2 Cl3 yes 99.7(2) 95.6(2) 97.7(2) 3_5565 . 4_5665
Rb1 Rb2 Cl3 yes 56.9(2) 43.1(3) 49.9(3) 3_5565 . 5_5665
Rb1 Rb2 Cl3 yes 166.6(3) 151.5(2) 159.2(3) 3_5565 . 6_5555
Rb1 Rb2 Rb1 yes 146.67(12) 143.08(12) 144.90(12) 3_6565 . 4_4665
Rb1 Rb2 Rb1 yes 77.28(8) 74.37(8) 75.50(8) 3_6565 . 4_5665
Rb1 Rb2 Rb2 yes 138.84(9) 132.02(8) 135.58(8) 3_6565 . 2_5645
Rb1 Rb2 Rb2 yes 57.59(8) 54.04(7) 55.79(7) 3_6565 . 2_5655
Rb1 Rb2 Zn yes 58.64(9) 54.20(8) 56.21(8) 3_6565 . 2_5655
Rb1 Rb2 Cl1 yes 84.3(2) 72.86(19) 78.3(2) 3_6565 . 2_5655
Rb1 Rb2 Cl1 yes 124.08(18) 120.15(19) 122.15(18) 3_6565 . 3_5555
Rb1 Rb2 Cl1 yes 40.12(16) 37.55(14) 38.74(15) 3_6565 . 3_6555
Rb1 Rb2 Cl2 yes 125.5(2) 115.0(2) 120.0(2) 3_6565 . .
Rb1 Rb2 Cl2 yes 49.9(2) 39.3(2) 44.5(2) 3_6565 . 2_5655
Rb1 Rb2 Cl3 yes 166.6(3) 151.5(2) 159.3(3) 3_6565 . 3_5555
Rb1 Rb2 Cl3 yes 56.9(2) 43.1(3) 49.9(3) 3_6565 . 4_5665
Rb1 Rb2 Cl3 yes 99.7(2) 95.6(2) 97.7(2) 3_6565 . 5_5665
Rb1 Rb2 Cl3 yes 104.6(2) 93.0(2) 99.5(2) 3_6565 . 6_5555
Rb1 Rb2 Rb1 yes 100.89(10) 98.52(10) 99.77(10) 4_4665 . 4_5665
Rb1 Rb2 Rb2 yes 66.89(8) 62.81(8) 64.77(8) 4_4665 . 2_5645
Rb1 Rb2 Rb2 yes 92.37(9) 87.58(9) 89.89(9) 4_4665 . 2_5655
Rb1 Rb2 Zn yes 131.98(10) 125.92(10) 128.85(10) 4_4665 . 2_5655
Rb1 Rb2 Cl1 yes 134.2(2) 119.3(2) 126.8(2) 4_4665 . 2_5655
Rb1 Rb2 Cl1 yes 62.99(18) 57.51(16) 60.05(17) 4_4665 . 3_5555
Rb1 Rb2 Cl1 yes 162.9(2) 156.83(17) 159.64(19) 4_4665 . 3_6555
Rb1 Rb2 Cl2 yes 56.3(2) 44.6(2) 50.2(2) 4_4665 . .
Rb1 Rb2 Cl2 yes 120.6(2) 109.9(2) 115.6(2) 4_4665 . 2_5655
Rb1 Rb2 Cl3 yes 62.6(2) 48.0(3) 55.6(2) 4_4665 . 3_5555
Rb1 Rb2 Cl3 yes 107.2(3) 94.6(2) 100.7(2) 4_4665 . 4_5665
Rb1 Rb2 Cl3 yes 51.5(2) 45.6(2) 48.5(2) 4_4665 . 5_5665
Rb1 Rb2 Cl3 yes 108.4(2) 103.4(2) 106.1(2) 4_4665 . 6_5555
Rb1 Rb2 Rb2 yes 66.89(8) 62.81(8) 64.79(8) 4_5665 . 2_5645
Rb1 Rb2 Rb2 yes 92.37(9) 87.58(9) 89.92(9) 4_5665 . 2_5655
Rb1 Rb2 Zn yes 131.98(10) 125.92(10) 128.90(10) 4_5665 . 2_5655
Rb1 Rb2 Cl1 yes 134.2(2) 119.3(2) 126.9(2) 4_5665 . 2_5655
Rb1 Rb2 Cl1 yes 162.9(2) 156.83(17) 159.61(19) 4_5665 . 3_5555
Rb1 Rb2 Cl1 yes 62.99(18) 57.51(16) 60.08(17) 4_5665 . 3_6555
Rb1 Rb2 Cl2 yes 56.3(2) 44.6(2) 50.2(2) 4_5665 . .
Rb1 Rb2 Cl2 yes 120.6(2) 109.9(2) 115.7(2) 4_5665 . 2_5655
Rb1 Rb2 Cl3 yes 108.4(2) 103.4(2) 106.1(2) 4_5665 . 3_5555
Rb1 Rb2 Cl3 yes 51.5(2) 45.6(2) 48.5(2) 4_5665 . 4_5665
Rb1 Rb2 Cl3 yes 107.2(3) 94.6(2) 100.7(2) 4_5665 . 5_5665
Rb1 Rb2 Cl3 yes 62.6(2) 48.0(3) 55.7(2) 4_5665 . 6_5555
Rb2 Rb2 Rb2 yes 138.50(9) 138.22(10) 138.34(10) 2_5645 . 2_5655
Rb2 Rb2 Zn yes 145.07(12) 143.43(12) 144.27(12) 2_5645 . 2_5655
Rb2 Rb2 Cl1 yes 110.5(2) 108.74(19) 109.67(19) 2_5645 . 2_5655
Rb2 Rb2 Cl1 yes 104.81(18) 97.36(15) 100.94(16) 2_5645 . 3_5555
Rb2 Rb2 Cl1 yes 104.81(18) 97.36(15) 100.98(16) 2_5645 . 3_6555
Rb2 Rb2 Cl2 yes 42.91(16) 41.59(16) 42.32(16) 2_5645 . .
Rb2 Rb2 Cl2 yes 178.73(19) 173.9(2) 177.0(2) 2_5645 . 2_5655
Rb2 Rb2 Cl3 yes 42.4(2) 40.6(2) 41.7(2) 2_5645 . 3_5555
Rb2 Rb2 Cl3 yes 113.3(3) 103.9(3) 108.0(3) 2_5645 . 4_5665
Rb2 Rb2 Cl3 yes 113.3(3) 103.9(3) 108.0(3) 2_5645 . 5_5665
Rb2 Rb2 Cl3 yes 42.4(2) 40.6(2) 41.7(2) 2_5645 . 6_5555
Rb2 Rb2 Zn yes 77.68(10) 76.49(10) 77.08(10) 2_5655 . 2_5655
Rb2 Rb2 Cl1 yes 112.20(19) 110.73(19) 111.35(19) 2_5655 . 2_5655
Rb2 Rb2 Cl1 yes 95.70(18) 90.19(15) 92.66(16) 2_5655 . 3_5555
Rb2 Rb2 Cl1 yes 95.70(18) 90.19(15) 92.71(16) 2_5655 . 3_6555
Rb2 Rb2 Cl2 yes 97.40(17) 95.51(17) 96.34(17) 2_5655 . .
Rb2 Rb2 Cl2 yes 43.15(16) 41.70(16) 42.54(16) 2_5655 . 2_5655
Rb2 Rb2 Cl3 yes 153.1(2) 133.6(2) 143.4(2) 2_5655 . 3_5555
Rb2 Rb2 Cl3 yes 43.0(2) 41.2(2) 42.2(2) 2_5655 . 4_5665
Rb2 Rb2 Cl3 yes 43.0(2) 41.2(2) 42.2(2) 2_5655 . 5_5665
Rb2 Rb2 Cl3 yes 153.1(2) 133.6(2) 143.6(2) 2_5655 . 6_5555
Zn Rb2 Cl1 yes 35.04(19) 34.20(18) 34.61(18) 2_5655 . 2_5655
Zn Rb2 Cl1 yes 73.31(17) 69.68(15) 71.26(17) 2_5655 . 3_5555
Zn Rb2 Cl1 yes 73.31(17) 69.68(15) 71.27(17) 2_5655 . 3_6555
Zn Rb2 Cl2 yes 174.8(2) 169.8(2) 172.3(2) 2_5655 . .
Zn Rb2 Cl2 yes 35.29(17) 34.81(17) 35.03(17) 2_5655 . 2_5655
Zn Rb2 Cl3 yes 117.9(3) 108.7(3) 113.2(3) 2_5655 . 3_5555
Zn Rb2 Cl3 yes 107.4(3) 95.1(3) 101.1(3) 2_5655 . 4_5665
Zn Rb2 Cl3 yes 107.4(3) 95.1(3) 101.2(3) 2_5655 . 5_5665
Zn Rb2 Cl3 yes 117.9(3) 108.7(3) 113.1(3) 2_5655 . 6_5555
Cl1 Rb2 Cl1 yes 76.2(3) 65.1(2) 70.5(3) 2_5655 . 3_5555
Cl1 Rb2 Cl1 yes 76.2(3) 65.1(2) 70.6(3) 2_5655 . 3_6555
Cl1 Rb2 Cl2 yes 153.4(3) 150.2(3) 151.5(3) 2_5655 . .
Cl1 Rb2 Cl2 yes 70.2(2) 69.0(2) 69.5(2) 2_5655 . 2_5655
Cl1 Rb2 Cl3 yes 91.2(3) 79.1(3) 84.7(3) 2_5655 . 3_5555
Cl1 Rb2 Cl3 yes 138.1(3) 117.3(3) 127.9(3) 2_5655 . 4_5665
Cl1 Rb2 Cl3 yes 138.1(3) 117.3(3) 127.9(3) 2_5655 . 5_5665
Cl1 Rb2 Cl3 yes 91.2(3) 79.1(3) 84.6(3) 2_5655 . 6_5555
Cl1 Rb2 Cl1 yes 142.2(2) 137.8(2) 139.8(2) 3_5555 . 3_6555
Cl1 Rb2 Cl2 yes 118.0(3) 101.9(2) 109.5(3) 3_5555 . .
Cl1 Rb2 Cl2 yes 85.4(2) 73.2(2) 78.8(2) 3_5555 . 2_5655
Cl1 Rb2 Cl3 yes 65.5(3) 56.0(2) 61.4(2) 3_5555 . 3_5555
Cl1 Rb2 Cl3 yes 137.4(3) 129.4(3) 132.8(3) 3_5555 . 4_5665
Cl1 Rb2 Cl3 yes 75.9(3) 61.6(3) 68.8(3) 3_5555 . 5_5665
Cl1 Rb2 Cl3 yes 130.7(3) 116.7(2) 123.6(3) 3_5555 . 6_5555
Cl1 Rb2 Cl2 yes 118.0(3) 101.9(2) 109.4(3) 3_6555 . .
Cl1 Rb2 Cl2 yes 85.4(2) 73.2(2) 78.8(2) 3_6555 . 2_5655
Cl1 Rb2 Cl3 yes 130.7(3) 116.7(2) 123.7(3) 3_6555 . 3_5555
Cl1 Rb2 Cl3 yes 75.9(3) 61.6(3) 68.8(3) 3_6555 . 4_5665
Cl1 Rb2 Cl3 yes 137.4(3) 129.4(3) 132.8(3) 3_6555 . 5_5665
Cl1 Rb2 Cl3 yes 65.5(3) 56.0(2) 61.4(2) 3_6555 . 6_5555
Cl2 Rb2 Cl2 yes 139.6(2) 137.5(2) 138.7(2) . . 2_5655
Cl2 Rb2 Cl3 yes 74.1(3) 70.0(3) 72.2(3) . . 3_5555
Cl2 Rb2 Cl3 yes 78.9(3) 69.4(3) 73.4(3) . . 4_5665
Cl2 Rb2 Cl3 yes 78.9(3) 69.4(3) 73.3(3) . . 5_5665
Cl2 Rb2 Cl3 yes 74.1(3) 70.0(3) 72.2(3) . . 6_5555
Cl2 Rb2 Cl3 yes 142.0(3) 132.8(3) 137.6(3) 2_5655 . 3_5555
Cl2 Rb2 Cl3 yes 74.9(3) 69.9(3) 72.8(3) 2_5655 . 4_5665
Cl2 Rb2 Cl3 yes 74.9(3) 69.9(3) 72.8(3) 2_5655 . 5_5665
Cl2 Rb2 Cl3 yes 142.0(3) 132.8(3) 137.7(3) 2_5655 . 6_5555
Cl3 Rb2 Cl3 yes 150.3(4) 138.0(4) 144.8(4) 3_5555 . 4_5665
Cl3 Rb2 Cl3 yes 111.0(3) 91.8(3) 101.8(3) 3_5555 . 5_5665
Cl3 Rb2 Cl3 yes 68.0(3) 65.9(3) 67.3(3) 3_5555 . 6_5555
Cl3 Rb2 Cl3 yes 68.7(3) 66.8(3) 68.0(3) 4_5665 . 5_5665
Cl3 Rb2 Cl3 yes 111.0(3) 91.8(3) 101.9(3) 4_5665 . 6_5555
Cl3 Rb2 Cl3 yes 150.3(4) 138.0(4) 144.8(4) 5_5665 . 6_5555
Rb1 Zn Rb2 yes 128.25(15) 124.97(15) 126.58(15) . . 2_5645
Rb1 Zn Cl1 yes 176.8(3) 172.3(3) 173.9(3) . . .
Rb1 Zn Cl2 yes 71.1(3) 67.5(3) 69.3(3) . . .
Rb1 Zn Cl3 yes 73.4(4) 62.5(4) 67.2(4) . . .
Rb1 Zn Cl3 yes 73.4(4) 62.5(4) 67.3(4) . . 8_5555
Rb2 Zn Cl1 yes 58.7(3) 55.5(3) 57.2(3) 2_5645 . .
Rb2 Zn Cl2 yes 58.3(2) 57.1(2) 57.7(2) 2_5645 . .
Rb2 Zn Cl3 yes 135.0(3) 118.5(4) 126.1(4) 2_5645 . .
Rb2 Zn Cl3 yes 135.0(3) 118.5(4) 126.2(4) 2_5645 . 8_5555
Cl1 Zn Cl2 yes 116.0(4) 112.6(4) 114.5(4) . . .
Cl1 Zn Cl3 yes 115.0(5) 108.7(5) 110.9(5) . . .
Cl1 Zn Cl3 yes 115.0(5) 108.7(5) 110.9(5) . . 8_5555
Cl2 Zn Cl3 yes 108.1(5) 104.2(5) 106.3(5) . . .
Cl2 Zn Cl3 yes 108.1(5) 104.2(5) 106.4(5) . . 8_5555
Cl3 Zn Cl3 yes 108.9(5) 106.3(5) 107.4(5) . . 8_5555
Rb1 Cl1 Rb2 yes 94.1(3) 93.1(3) 93.6(3) 1_5545 . 2_5645
Rb1 Cl1 Rb2 yes 99.4(3) 87.2(2) 93.3(3) 1_5545 . 3_5455
Rb1 Cl1 Rb2 yes 99.4(3) 87.2(2) 93.3(3) 1_5545 . 3_6455
Rb1 Cl1 Zn yes 179.3(5) 168.4(5) 171.7(5) 1_5545 . .
Rb2 Cl1 Rb2 yes 119.6(3) 100.1(3) 109.5(3) 2_5645 . 3_5455
Rb2 Cl1 Rb2 yes 119.6(3) 100.1(3) 109.5(3) 2_5645 . 3_6455
Rb2 Cl1 Zn yes 89.7(3) 86.9(3) 88.2(3) 2_5645 . .
Rb2 Cl1 Rb2 yes 142.2(3) 137.8(3) 139.9(3) 3_5455 . 3_6455
Rb2 Cl1 Zn yes 91.2(3) 79.5(3) 85.7(3) 3_5455 . .
Rb2 Cl1 Zn yes 91.2(3) 79.5(3) 85.7(3) 3_6455 . .
Rb1 Cl2 Rb1 yes 93.2(3) 79.9(2) 85.6(2) . . 4_4665
Rb1 Cl2 Rb1 yes 93.2(3) 79.9(2) 85.7(2) . . 4_5665
Rb1 Cl2 Rb2 yes 101.7(2) 99.8(2) 100.8(2) . . .
Rb1 Cl2 Rb2 yes 162.5(3) 159.9(3) 161.1(3) . . 2_5645
Rb1 Cl2 Zn yes 76.4(3) 73.8(3) 75.1(3) . . .
Rb1 Cl2 Rb1 yes 166.4(3) 164.8(3) 165.4(3) 4_4665 . 4_5665
Rb1 Cl2 Rb2 yes 91.0(3) 78.2(2) 85.1(2) 4_4665 . .
Rb1 Cl2 Rb2 yes 102.8(3) 88.9(2) 95.8(3) 4_4665 . 2_5645
Rb1 Cl2 Zn yes 105.1(4) 85.7(3) 94.4(3) 4_4665 . .
Rb1 Cl2 Rb2 yes 91.0(3) 78.2(2) 85.2(2) 4_5665 . .
Rb1 Cl2 Rb2 yes 102.8(3) 88.9(2) 95.9(3) 4_5665 . 2_5645
Rb1 Cl2 Zn yes 105.1(4) 85.7(3) 94.6(3) 4_5665 . .
Rb2 Cl2 Rb2 yes 96.7(2) 94.0(2) 95.1(2) . . 2_5645
Rb2 Cl2 Zn yes 175.8(4) 164.2(5) 168.2(5) . . .
Rb2 Cl2 Zn yes 88.0(3) 86.6(3) 87.2(3) 2_5645 . .
Rb1 Cl3 Rb1 yes 115.7(3) 101.4(3) 108.0(3) . . 2_5545
Rb1 Cl3 Rb1 yes 92.1(4) 79.2(3) 85.7(3) . . 4_4665
Rb1 Cl3 Rb2 yes 178.3(5) 158.7(5) 168.8(5) . . 3_5455
Rb1 Cl3 Rb2 yes 90.3(3) 84.3(3) 87.4(3) . . 4_4665
Rb1 Cl3 Zn yes 81.1(3) 72.2(3) 77.0(3) . . .
Rb1 Cl3 Rb1 yes 166.5(4) 160.1(4) 163.0(4) 2_5545 . 4_4665
Rb1 Cl3 Rb2 yes 87.5(3) 74.4(3) 80.5(3) 2_5545 . 3_5455
Rb1 Cl3 Rb2 yes 98.2(4) 84.2(3) 90.7(4) 2_5545 . 4_4665
Rb1 Cl3 Zn yes 92.1(4) 72.3(3) 81.2(4) 2_5545 . .
Rb1 Cl3 Rb2 yes 91.0(3) 78.9(3) 85.2(3) 4_4665 . 3_5455
Rb1 Cl3 Rb2 yes 107.6(3) 92.3(3) 100.0(3) 4_4665 . 4_4665
Rb1 Cl3 Zn yes 100.3(5) 84.5(4) 92.4(5) 4_4665 . .
Rb2 Cl3 Rb2 yes 97.4(3) 94.6(3) 96.2(3) 3_5455 . 4_4665
Rb2 Cl3 Zn yes 106.5(5) 93.5(4) 99.3(5) 3_5455 . .
Rb2 Cl3 Zn yes 168.0(5) 148.9(5) 157.0(6) 4_4665 . .

loop_
_geom_bond_atom_site_label_1
_geom_bond_atom_site_label_2
_geom_bond_publ_flag
_geom_bond_distance_max
_geom_bond_distance_min
_geom_bond_distance_av
_geom_bond_site_ssg_symmetry_1
_geom_bond_site_ssg_symmetry_2
Rb1 Rb1 yes 5.114(6) 4.849(6) 4.941(6) . 4_4665
Rb1 Rb1 yes 5.114(6) 4.849(6) 4.941(6) . 4_5665
Rb1 Rb2 yes 4.841(6) 4.723(6) 4.783(6) . 2_5655
Rb1 Rb2 yes 5.345(5) 5.059(5) 5.181(5) . 3_5465
Rb1 Rb2 yes 5.345(5) 5.059(5) 5.179(5) . 3_6465
Rb1 Rb2 yes 4.798(5) 4.616(5) 4.735(5) . 4_4665
Rb1 Rb2 yes 4.798(5) 4.616(5) 4.735(5) . 4_5665
Rb1 Zn yes 3.770(7) 3.732(7) 3.751(7) . .
Rb1 Cl1 yes 3.275(10) 3.236(10) 3.254(10) . 1_5565
Rb1 Cl2 yes 3.712(10) 3.551(10) 3.629(10) . .
Rb1 Cl2 yes 3.929(12) 3.365(12) 3.652(12) . 4_4665
Rb1 Cl2 yes 3.929(12) 3.365(12) 3.649(12) . 4_5665
Rb1 Cl3 yes 3.766(14) 3.369(13) 3.548(13) . .
Rb1 Cl3 yes 4.386(15) 3.522(15) 3.965(15) . 2_5555
Rb1 Cl3 yes 4.136(15) 3.328(15) 3.738(15) . 4_5665
Rb1 Cl3 yes 4.136(15) 3.328(15) 3.735(15) . 5_5665
Rb1 Cl3 yes 4.386(15) 3.522(15) 3.967(15) . 7_5555
Rb1 Cl3 yes 3.766(14) 3.369(13) 3.549(13) . 8_5555
Rb2 Rb2 yes 4.983(6) 4.880(6) 4.930(6) . 2_5645
Rb2 Rb2 yes 4.983(6) 4.880(6) 4.931(6) . 2_5655
Rb2 Zn yes 3.951(6) 3.927(6) 3.938(6) . 2_5655
Rb2 Cl1 yes 3.372(11) 3.244(11) 3.309(11) . 2_5655
Rb2 Cl1 yes 4.271(11) 3.452(11) 3.857(11) . 3_5555
Rb2 Cl1 yes 4.271(11) 3.452(11) 3.851(11) . 3_6555
Rb2 Cl2 yes 3.373(9) 3.320(9) 3.348(9) . .
Rb2 Cl2 yes 3.347(9) 3.313(9) 3.333(9) . 2_5655
Rb2 Cl3 yes 3.377(13) 3.287(13) 3.330(13) . 3_5555
Rb2 Cl3 yes 3.360(13) 3.215(13) 3.297(14) . 4_5665
Rb2 Cl3 yes 3.360(13) 3.215(13) 3.297(14) . 5_5665
Rb2 Cl3 yes 3.377(13) 3.287(13) 3.330(13) . 6_5555
Zn Cl1 yes 2.256(11) 2.221(11) 2.238(11) . .
Zn Cl2 yes 2.276(10) 2.252(10) 2.263(10) . .
Zn Cl3 yes 2.277(11) 2.216(13) 2.251(12) . .
Zn Cl3 yes 2.277(11) 2.216(13) 2.251(12) . 8_5555

loop_
_geom_hbond_atom_site_label_D
_geom_hbond_atom_site_label_H
_geom_hbond_atom_site_label_A
_geom_hbond_site_symmetry_D
_geom_hbond_site_symmetry_H
_geom_hbond_site_symmetry_A
_geom_hbond_distance_DH
_geom_hbond_distance_HA
_geom_hbond_distance_DA
_geom_hbond_angle_DHA
_geom_hbond_publ_flag
? ? ? ? ? ? ? ? ? ? ?

loop_
_geom_torsion_atom_site_label_1
_geom_torsion_atom_site_label_2
_geom_torsion_atom_site_label_3
_geom_torsion_atom_site_label_4
_geom_torsion_max
_geom_torsion_min
_geom_torsion_av
_geom_torsion_site_ssg_symmetry_1
_geom_torsion_site_ssg_symmetry_2
_geom_torsion_site_ssg_symmetry_3
_geom_torsion_site_ssg_symmetry_4
? ? ? ? ? ? ? ? ? ? ?
